data_2214158
loop_
_publ_author_name
'B. Thimme Gowda'
'Ingrid Svoboda'
'Hartmut Fuess'

_publ_section_title
;
 <i>N</i>-(2-Chlorophenyl)-2,2,2-trimethylacetamide
;
_journal_coeditor_code DN2190
_journal_issue 7
_journal_name_full 'Acta Crystallographica Section E'
_journal_page_first o3266
_journal_page_last o3266
_journal_paper_doi 10.1107/S1600536807029005
_journal_volume 63
_journal_year 2007
_chemical_formula_iupac 'C11 H14 Cl N O'
_chemical_formula_moiety 'C11 H14 Cl N O'
_chemical_formula_sum 'C11 H14 Cl N O'
_chemical_formula_weight 211.68
_chemical_name_systematic
;
<i>N</i>-(2-Chlorophenyl)-2,2,2-trimethylacetamide
;
_space_group_IT_number 19
_symmetry_cell_setting orthorhombic
_symmetry_space_group_name_Hall 'P 2ac 2ab'
_symmetry_space_group_name_H-M 'P 21 21 21'
_atom_sites_solution_hydrogens geom
_atom_sites_solution_primary direct
_atom_sites_solution_secondary difmap
_audit_creation_method SHELXL97
_cell_angle_alpha 90.0
_cell_angle_beta 90.00
_cell_angle_gamma 90.0
_cell_formula_units_Z 4
_cell_length_a 10.1590(10)
_cell_length_b 10.2480(10)
_cell_length_c 11.0710(10)
_cell_measurement_reflns_used 1749
_cell_measurement_temperature 302(2)
_cell_measurement_theta_max 20.516
_cell_measurement_theta_min 2.675
_cell_volume 1152.60(19)
_computing_cell_refinement 'CrysAlis RED (Oxford Diffraction, 2006)'
_computing_data_collection 'CrysAlis CCD (Oxford Diffraction, 2006)'
_computing_data_reduction 'CrysAlis RED'
_computing_molecular_graphics
;
PLATON (Spek, 2003) and ORTEP-3 (Farrugia, 1997)
;
_computing_publication_material SHELXL97
_computing_structure_refinement 'SHELXL97 (Sheldrick, 1997)'
_computing_structure_solution 'SHELXS97 (Sheldrick, 1997)'
_diffrn_ambient_temperature 302(2)
_diffrn_detector_area_resol_mean 8.4012
_diffrn_measured_fraction_theta_full 0.999
_diffrn_measured_fraction_theta_max 0.999
_diffrn_measurement_device_type
;
Oxford Diffraction Xcalibur diffractometer with a Sapphire CCD detector
;
_diffrn_measurement_method
;
Rotation method data acquisition using \w and \f scans
;
_diffrn_radiation_monochromator graphite
_diffrn_radiation_source 'Enhance (Mo) X-ray Source'
_diffrn_radiation_type MoK\a
_diffrn_radiation_wavelength 0.71073
_diffrn_reflns_av_R_equivalents 0.0491
_diffrn_reflns_av_sigmaI/netI 0.0706
_diffrn_reflns_limit_h_max 9
_diffrn_reflns_limit_h_min -12
_diffrn_reflns_limit_k_max 12
_diffrn_reflns_limit_k_min -11
_diffrn_reflns_limit_l_max 13
_diffrn_reflns_limit_l_min -10
_diffrn_reflns_number 6499
_diffrn_reflns_theta_full 26.37
_diffrn_reflns_theta_max 26.37
_diffrn_reflns_theta_min 2.71
_diffrn_standards_decay_% 0
_exptl_absorpt_coefficient_mu 0.300
_exptl_absorpt_correction_T_max 0.9592
_exptl_absorpt_correction_T_min 0.8404
_exptl_absorpt_correction_type analytical
_exptl_absorpt_process_details
;
(CrysAlis RED; Oxford Diffraction, 2006) using a multifaceted crystal
model (Clark & Reid, 1995)
;
_exptl_crystal_colour colourless
_exptl_crystal_density_diffrn 1.220
_exptl_crystal_density_method 'not measured'
_exptl_crystal_description 'rod shape'
_exptl_crystal_F_000 448
_exptl_crystal_size_max 0.60
_exptl_crystal_size_mid 0.16
_exptl_crystal_size_min 0.14
_refine_diff_density_max 0.367
_refine_diff_density_min -0.238
_refine_ls_abs_structure_details 'Flack (1983), with 892 Friedel pairs'
_refine_ls_abs_structure_Flack -0.07(13)
_refine_ls_extinction_method none
_refine_ls_goodness_of_fit_ref 1.051
_refine_ls_hydrogen_treatment mixed
_refine_ls_matrix_type full
_refine_ls_number_parameters 133
_refine_ls_number_reflns 2261
_refine_ls_number_restraints 1
_refine_ls_restrained_S_all 1.051
_refine_ls_R_factor_all 0.1099
_refine_ls_R_factor_gt 0.0492
_refine_ls_shift/su_max 0.002
_refine_ls_shift/su_mean 0.000
_refine_ls_structure_factor_coef Fsqd
_refine_ls_weighting_details 'calc w = 1/[\s^2^(Fo^2^)+(0.0688P)^2^+0.003P] where P=(Fo^2^+2Fc^2^)/3'
_refine_ls_weighting_scheme calc
_refine_ls_wR_factor_gt 0.1126
_refine_ls_wR_factor_ref 0.1358
_reflns_number_gt 1279
_reflns_number_total 2261
_reflns_threshold_expression I>2\s(I)
_cod_data_source_file dn2190.cif
_cod_data_source_block I
_cod_original_cell_volume 1152.6(2)
_cod_database_code 2214158
_cod_database_fobs_code 2214158

loop_
_symmetry_equiv_pos_as_xyz
'x, y, z'
'-x+1/2, -y, z+1/2'
'x+1/2, -y+1/2, -z'
'-x, y+1/2, -z+1/2'

loop_
_atom_site_type_symbol
_atom_site_label
_atom_site_fract_x
_atom_site_fract_y
_atom_site_fract_z
_atom_site_U_iso_or_equiv
_atom_site_adp_type
_atom_site_calc_flag
_atom_site_refinement_flags
_atom_site_occupancy
C C1 0.3757(3) 0.1032(3) 0.9165(3) 0.0485(9) Uani d . 1
C C2 0.3373(3) 0.0764(3) 0.7973(3) 0.0529(9) Uani d . 1
C C3 0.3577(4) -0.0442(4) 0.7466(4) 0.0701(11) Uani d . 1
H H3 0.3290 -0.0615 0.6684 0.084 Uiso calc R 1
C C4 0.4203(4) -0.1384(4) 0.8118(4) 0.0790(12) Uani d . 1
H H4 0.4354 -0.2197 0.7770 0.095 Uiso calc R 1
C C5 0.4610(4) -0.1155(4) 0.9273(5) 0.0776(13) Uani d . 1
H H5 0.5042 -0.1805 0.9705 0.093 Uiso calc R 1
C C6 0.4375(4) 0.0066(3) 0.9809(4) 0.0602(10) Uani d . 1
H H6 0.4638 0.0219 1.0601 0.072 Uiso calc R 1
C C7 0.4429(3) 0.3056(3) 1.0162(3) 0.0451(7) Uani d . 1
C C8 0.3943(3) 0.4347(3) 1.0682(3) 0.0533(9) Uani d . 1
C C9 0.3016(6) 0.4088(4) 1.1719(3) 0.1125(19) Uani d . 1
H H9A 0.3464 0.3596 1.2331 0.169 Uiso calc R 1
H H9B 0.2271 0.3602 1.1434 0.169 Uiso calc R 1
H H9C 0.2723 0.4903 1.2052 0.169 Uiso calc R 1
C C10 0.3203(5) 0.5103(4) 0.9698(4) 0.0949(15) Uani d . 1
H H10A 0.2989 0.5959 0.9990 0.142 Uiso calc R 1
H H10B 0.2407 0.4647 0.9494 0.142 Uiso calc R 1
H H10C 0.3749 0.5176 0.8993 0.142 Uiso calc R 1
C C11 0.5068(4) 0.5190(4) 1.1055(5) 0.0958(16) Uani d . 1
H H11A 0.4737 0.6001 1.1367 0.144 Uiso calc R 1
H H11B 0.5620 0.5359 1.0369 0.144 Uiso calc R 1
H H11C 0.5570 0.4754 1.1669 0.144 Uiso calc R 1
N N1 0.3506(3) 0.2264(3) 0.9685(3) 0.0541(7) Uani d D 1
H H1 0.2739(15) 0.253(3) 0.954(3) 0.065 Uiso d D 1
O O1 0.5584(2) 0.2731(2) 1.0171(3) 0.0663(7) Uani d . 1
Cl Cl1 0.26026(11) 0.19639(10) 0.71284(8) 0.0803(4) Uani d . 1

loop_
_atom_site_aniso_label
_atom_site_aniso_U_11
_atom_site_aniso_U_22
_atom_site_aniso_U_33
_atom_site_aniso_U_12
_atom_site_aniso_U_13
_atom_site_aniso_U_23
C1 0.036(2) 0.0512(19) 0.058(2) -0.0058(16) 0.0068(18) -0.0057(16)
C2 0.0393(19) 0.059(2) 0.061(2) -0.0091(16) 0.0096(18) -0.0019(18)
C3 0.059(2) 0.075(3) 0.077(3) -0.008(2) 0.008(2) -0.022(2)
C4 0.069(3) 0.063(3) 0.105(4) -0.003(2) 0.016(3) -0.031(2)
C5 0.067(3) 0.050(2) 0.116(4) 0.0075(19) 0.001(3) 0.004(2)
C6 0.053(2) 0.058(2) 0.071(2) 0.0044(17) 0.000(2) 0.002(2)
C7 0.0353(18) 0.0538(18) 0.0463(17) -0.0028(18) 0.0013(16) -0.0029(18)
C8 0.047(2) 0.0498(19) 0.063(2) -0.0012(17) -0.0005(18) -0.0107(17)
C9 0.176(5) 0.088(3) 0.073(3) -0.005(3) 0.060(3) -0.015(2)
C10 0.105(3) 0.066(2) 0.114(3) 0.022(2) -0.029(3) -0.008(3)
C11 0.071(3) 0.074(3) 0.143(4) 0.004(2) -0.022(3) -0.034(3)
N1 0.0377(15) 0.0533(16) 0.0713(17) 0.0076(14) -0.0047(16) -0.0130(15)
O1 0.0377(13) 0.0658(15) 0.0955(17) 0.0029(11) -0.0005(14) -0.0217(14)
Cl1 0.0859(7) 0.0839(7) 0.0712(6) -0.0095(6) -0.0137(6) 0.0169(5)

loop_
_atom_type_symbol
_atom_type_description
_atom_type_scat_dispersion_real
_atom_type_scat_dispersion_imag
_atom_type_scat_source
C C 0.0033 0.0016 'International Tables Vol C Tables 4.2.6.8 and 6.1.1.4'
H H 0.0000 0.0000 'International Tables Vol C Tables 4.2.6.8 and 6.1.1.4'
N N 0.0061 0.0033 'International Tables Vol C Tables 4.2.6.8 and 6.1.1.4'
O O 0.0106 0.0060 'International Tables Vol C Tables 4.2.6.8 and 6.1.1.4'
Cl Cl 0.1484 0.1585 'International Tables Vol C Tables 4.2.6.8 and 6.1.1.4'

loop_
_geom_angle_atom_site_label_1
_geom_angle_atom_site_label_2
_geom_angle_atom_site_label_3
_geom_angle
C6 C1 C2 118.3(3)
C6 C1 N1 121.1(3)
C2 C1 N1 120.6(3)
C3 C2 C1 121.2(3)
C3 C2 Cl1 119.1(3)
C1 C2 Cl1 119.6(2)
C4 C3 C2 119.4(4)
C4 C3 H3 120.3
C2 C3 H3 120.3
C3 C4 C5 121.0(4)
C3 C4 H4 119.5
C5 C4 H4 119.5
C4 C5 C6 119.9(4)
C4 C5 H5 120.1
C6 C5 H5 120.1
C1 C6 C5 120.1(4)
C1 C6 H6 120.0
C5 C6 H6 120.0
O1 C7 N1 120.5(3)
O1 C7 C8 123.1(3)
N1 C7 C8 116.4(3)
C11 C8 C9 111.7(4)
C11 C8 C7 111.0(3)
C9 C8 C7 109.7(3)
C11 C8 C10 106.2(3)
C9 C8 C10 108.9(3)
C7 C8 C10 109.2(3)
C8 C9 H9A 109.5
C8 C9 H9B 109.5
H9A C9 H9B 109.5
C8 C9 H9C 109.5
H9A C9 H9C 109.5
H9B C9 H9C 109.5
C8 C10 H10A 109.5
C8 C10 H10B 109.5
H10A C10 H10B 109.5
C8 C10 H10C 109.5
H10A C10 H10C 109.5
H10B C10 H10C 109.5
C8 C11 H11A 109.5
C8 C11 H11B 109.5
H11A C11 H11B 109.5
C8 C11 H11C 109.5
H11A C11 H11C 109.5
H11B C11 H11C 109.5
C7 N1 C1 125.0(3)
C7 N1 H1 122(2)
C1 N1 H1 112(2)

loop_
_geom_bond_atom_site_label_1
_geom_bond_atom_site_label_2
_geom_bond_distance
C1 C6 1.372(5)
C1 C2 1.404(5)
C1 N1 1.410(4)
C2 C3 1.374(5)
C2 Cl1 1.732(3)
C3 C4 1.363(6)
C3 H3 0.9300
C4 C5 1.365(6)
C4 H4 0.9300
C5 C6 1.405(5)
C5 H5 0.9300
C6 H6 0.9300
C7 O1 1.219(4)
C7 N1 1.348(4)
C7 C8 1.526(5)
C8 C11 1.491(5)
C8 C9 1.508(5)
C8 C10 1.534(5)
C9 H9A 0.9600
C9 H9B 0.9600
C9 H9C 0.9600
C10 H10A 0.9600
C10 H10B 0.9600
C10 H10C 0.9600
C11 H11A 0.9600
C11 H11B 0.9600
C11 H11C 0.9600
N1 H1 0.841(10)

loop_
_geom_hbond_atom_site_label_D
_geom_hbond_atom_site_label_H
_geom_hbond_atom_site_label_A
_geom_hbond_site_symmetry_A
_geom_hbond_distance_DH
_geom_hbond_distance_HA
_geom_hbond_distance_DA
_geom_hbond_angle_DHA
N1 H1 O1 3_457 0.841(10) 2.23(2) 2.973(3) 148(3)

loop_
_cod_related_entry_id
_cod_related_entry_database
_cod_related_entry_code
1 ChemSpider 126973
